data_1507932
loop_
_publ_author_name
'Mills, David P.'
'Moro, Fabrizio'
'McMaster, Jonathan'
'van Slageren, Joris'
'Lewis, William'
'Blake, Alexander J.'
'Liddle, Stephen T.'

_publ_section_title
;
 A delocalized arene-bridged diuranium single-molecule magnet.
;
_journal_issue 6
_journal_name_full 'Nature chemistry'
_journal_page_first 454
_journal_page_last 460
_journal_paper_doi 10.1038/nchem.1028
_journal_volume 3
_journal_year 2011
_chemical_formula_moiety 'C70 H92 Cl4 N4 O2 P4 Si4 U2, C7 H8'
_chemical_formula_sum 'C77 H100 Cl4 N4 O2 P4 Si4 U2'
_chemical_formula_weight 1967.71
_chemical_name_systematic
; 
 ? 
;
_space_group_IT_number 2
_symmetry_cell_setting triclinic
_symmetry_space_group_name_Hall '-P 1'
_symmetry_space_group_name_H-M 'P -1'
_atom_sites_solution_hydrogens 'geom, Me from difmap'
_atom_sites_solution_primary direct
_atom_sites_solution_secondary difmap
_audit_creation_method 'enCIFer editing of SHELXL97 CIF output'
_cell_angle_alpha 91.171(2)
_cell_angle_beta 94.744(2)
_cell_angle_gamma 101.546(2)
_cell_formula_units_Z 1
_cell_length_a 10.8234(9)
_cell_length_b 11.8950(10)
_cell_length_c 16.7711(14)
_cell_measurement_reflns_used 4815
_cell_measurement_temperature 150(2)
_cell_measurement_theta_max 27.51
_cell_measurement_theta_min 2.19
_cell_volume 2106.7(3)
_computing_cell_refinement 'Bruker SAINT version 6.36a (Bruker, 2000)'
_computing_data_collection 'Bruker SMART version 5.625 (Bruker, 2001)'
_computing_data_reduction 'Bruker SAINT; Bruker SHELXTL (Bruker, 2001)'
_computing_molecular_graphics 'Bruker SHELXTL'
_computing_publication_material 'enCIFer(Allen et al.,2004);PLATON(Spek,2003)'
_computing_structure_refinement 'SHELXL-97 (Sheldrick, 1997)'
_computing_structure_solution 'Bruker SHELXTL'
_diffrn_ambient_temperature 150(2)
_diffrn_measured_fraction_theta_full 0.994
_diffrn_measured_fraction_theta_max 0.978
_diffrn_measurement_device_type 'Bruker SMART APEX CCD diffractometer'
_diffrn_measurement_method '\w rotation with narrow frames'
_diffrn_radiation_monochromator graphite
_diffrn_radiation_source 'normal-focus sealed tube'
_diffrn_radiation_type MoK\a
_diffrn_radiation_wavelength 0.71073
_diffrn_reflns_av_R_equivalents 0.0367
_diffrn_reflns_av_sigmaI/netI 0.0669
_diffrn_reflns_limit_h_max 13
_diffrn_reflns_limit_h_min -14
_diffrn_reflns_limit_k_max 15
_diffrn_reflns_limit_k_min -15
_diffrn_reflns_limit_l_max 21
_diffrn_reflns_limit_l_min -21
_diffrn_reflns_number 18939
_diffrn_reflns_theta_full 25.05
_diffrn_reflns_theta_max 27.57
_diffrn_reflns_theta_min 2.17
_diffrn_standards_decay_% 0
_diffrn_standards_number 0
_exptl_absorpt_coefficient_mu 4.143
_exptl_absorpt_correction_T_max 0.9598
_exptl_absorpt_correction_T_min 0.6826
_exptl_absorpt_correction_type multi-scan
_exptl_absorpt_process_details '(SADABS; Bruker, 2001)'
_exptl_crystal_colour Yellow
_exptl_crystal_density_diffrn 1.551
_exptl_crystal_density_method 'not measured'
_exptl_crystal_description Plate
_exptl_crystal_F_000 974
_exptl_crystal_size_max 0.10
_exptl_crystal_size_mid 0.09
_exptl_crystal_size_min 0.01
_platon_squeeze_details
;
;
_refine_diff_density_max 1.324
_refine_diff_density_min -0.740
_refine_diff_density_rms 0.138
_refine_ls_extinction_method none
_refine_ls_goodness_of_fit_ref 0.993
_refine_ls_hydrogen_treatment constr
_refine_ls_matrix_type full
_refine_ls_number_parameters 412
_refine_ls_number_reflns 9530
_refine_ls_number_restraints 0
_refine_ls_restrained_S_all 0.993
_refine_ls_R_factor_all 0.0544
_refine_ls_R_factor_gt 0.0398
_refine_ls_shift/su_max 0.000
_refine_ls_shift/su_mean 0.000
_refine_ls_structure_factor_coef Fsqd
_refine_ls_weighting_details 'calc w=1/[\s^2^(Fo^2^)+(0.0349P)^2^] where P=(Fo^2^+2Fc^2^)/3'
_refine_ls_weighting_scheme calc
_refine_ls_wR_factor_gt 0.0754
_refine_ls_wR_factor_ref 0.0787
_reflns_number_gt 7857
_reflns_number_total 9530
_reflns_threshold_expression I>2\s(I)
_cod_data_source_file nchem.1028-s4.cif
_cod_data_source_block 3
_cod_depositor_comments
;
The following automatic conversions were performed:

'_symmetry_cell_setting' value 'Triclinic' changed to 'triclinic'
according to /home/saulius/struct/CIF-dictionaries/cif_core.dic
dictionary named 'cif_core.dic' version 2.4.1 from 2010-06-29.

Automatic conversion script
Id: cif_fix_values 1891 2012-01-12 08:04:46Z andrius 
;
_cod_database_code 1507932

loop_
_symmetry_equiv_pos_as_xyz
'x, y, z'
'-x, -y, -z'

loop_
_atom_site_label
_atom_site_type_symbol
_atom_site_fract_x
_atom_site_fract_y
_atom_site_fract_z
_atom_site_U_iso_or_equiv
_atom_site_adp_type
_atom_site_occupancy
_atom_site_symmetry_multiplicity
_atom_site_calc_flag
_atom_site_refinement_flags
U1 U -0.070444(17) -0.114786(16) -0.113116(11) 0.01922(5) Uani 1 1 d .
C1 C -0.2027(4) -0.1888(4) -0.2261(3) 0.0206(9) Uani 1 1 d .
P1 P -0.25775(11) -0.31754(10) -0.19049(7) 0.0206(3) Uani 1 1 d .
C2 C -0.2096(4) -0.4351(4) -0.2416(3) 0.0230(10) Uani 1 1 d .
C3 C -0.1097(5) -0.4814(4) -0.2085(3) 0.0296(11) Uani 1 1 d .
H3A H -0.0687 -0.4534 -0.1576 0.036 Uiso 1 1 calc R
C4 C -0.0698(5) -0.5681(4) -0.2491(3) 0.0346(13) Uani 1 1 d .
H4A H -0.0017 -0.5997 -0.2262 0.042 Uiso 1 1 calc R
C5 C -0.1289(5) -0.6085(5) -0.3229(3) 0.0399(14) Uani 1 1 d .
H5A H -0.1030 -0.6697 -0.3499 0.048 Uiso 1 1 calc R
C6 C -0.2252(5) -0.5610(5) -0.3579(3) 0.0412(14) Uani 1 1 d .
H6A H -0.2637 -0.5873 -0.4097 0.049 Uiso 1 1 calc R
C7 C -0.2652(5) -0.4753(5) -0.3172(3) 0.0339(12) Uani 1 1 d .
H7A H -0.3320 -0.4429 -0.3413 0.041 Uiso 1 1 calc R
C8 C -0.4304(4) -0.3534(4) -0.1988(3) 0.0232(10) Uani 1 1 d .
C9 C -0.5031(5) -0.4631(4) -0.2127(3) 0.0323(12) Uani 1 1 d .
H9A H -0.4628 -0.5258 -0.2211 0.039 Uiso 1 1 calc R
C10 C -0.6345(5) -0.4825(5) -0.2146(3) 0.0409(14) Uani 1 1 d .
H10A H -0.6831 -0.5581 -0.2244 0.049 Uiso 1 1 calc R
C11 C -0.6941(5) -0.3933(5) -0.2023(3) 0.0422(15) Uani 1 1 d .
H11A H -0.7837 -0.4071 -0.2031 0.051 Uiso 1 1 calc R
C12 C -0.6240(5) -0.2831(5) -0.1889(4) 0.0449(15) Uani 1 1 d .
H12A H -0.6650 -0.2208 -0.1808 0.054 Uiso 1 1 calc R
C13 C -0.4934(5) -0.2642(5) -0.1874(3) 0.0351(12) Uani 1 1 d .
H13A H -0.4455 -0.1882 -0.1782 0.042 Uiso 1 1 calc R
N1 N -0.1997(3) -0.2999(3) -0.0973(2) 0.0222(8) Uani 1 1 d .
Si1 Si -0.23739(13) -0.38989(13) -0.01820(8) 0.0285(3) Uani 1 1 d .
C26 C -0.2970(6) -0.5436(5) -0.0505(4) 0.0460(15) Uani 1 1 d .
H26A H -0.3765 -0.5511 -0.0846 0.069 Uiso 1 1 calc R
H26B H -0.3118 -0.5899 -0.0032 0.069 Uiso 1 1 calc R
H26C H -0.2341 -0.5706 -0.0806 0.069 Uiso 1 1 calc R
C27 C -0.3613(5) -0.3387(6) 0.0348(4) 0.0475(16) Uani 1 1 d .
H27A H -0.3268 -0.2618 0.0587 0.071 Uiso 1 1 calc R
H27B H -0.3883 -0.3916 0.0771 0.071 Uiso 1 1 calc R
H27C H -0.4341 -0.3358 -0.0033 0.071 Uiso 1 1 calc R
C28 C -0.0926(5) -0.3900(4) 0.0499(3) 0.0329(12) Uani 1 1 d .
H28A H -0.0704 -0.3179 0.0820 0.049 Uiso 1 1 calc R
H28B H -0.0224 -0.3975 0.0181 0.049 Uiso 1 1 calc R
H28C H -0.1086 -0.4547 0.0855 0.049 Uiso 1 1 calc R
P2 P -0.11716(11) -0.11703(10) -0.29422(7) 0.0206(3) Uani 1 1 d .
C14 C -0.2154(5) -0.0346(4) -0.3524(3) 0.0251(10) Uani 1 1 d .
C15 C -0.3446(5) -0.0596(5) -0.3464(4) 0.0450(15) Uani 1 1 d .
H15A H -0.3791 -0.1210 -0.3143 0.054 Uiso 1 1 calc R
C16 C -0.4253(6) 0.0023(7) -0.3859(4) 0.063(2) Uani 1 1 d .
H16B H -0.5137 -0.0161 -0.3804 0.076 Uiso 1 1 calc R
C17 C -0.3773(6) 0.0888(6) -0.4322(4) 0.0545(18) Uani 1 1 d .
H17A H -0.4322 0.1316 -0.4591 0.065 Uiso 1 1 calc R
C18 C -0.2505(6) 0.1156(5) -0.4408(4) 0.0435(15) Uani 1 1 d .
H18A H -0.2179 0.1766 -0.4738 0.052 Uiso 1 1 calc R
C19 C -0.1685(5) 0.0535(4) -0.4013(3) 0.0352(12) Uani 1 1 d .
H19A H -0.0805 0.0719 -0.4080 0.042 Uiso 1 1 calc R
C20 C -0.0595(5) -0.2059(4) -0.3661(3) 0.0253(10) Uani 1 1 d .
C21 C 0.0309(5) -0.2664(4) -0.3384(3) 0.0343(12) Uani 1 1 d .
H21A H 0.0625 -0.2585 -0.2836 0.041 Uiso 1 1 calc R
C22 C 0.0759(6) -0.3381(5) -0.3894(3) 0.0406(14) Uani 1 1 d .
H22A H 0.1390 -0.3783 -0.3698 0.049 Uiso 1 1 calc R
C23 C 0.0301(6) -0.3515(5) -0.4679(4) 0.0449(15) Uani 1 1 d .
H23A H 0.0616 -0.4007 -0.5029 0.054 Uiso 1 1 calc R
C24 C -0.0611(6) -0.2944(5) -0.4967(3) 0.0452(15) Uani 1 1 d .
H24A H -0.0931 -0.3046 -0.5514 0.054 Uiso 1 1 calc R
C25 C -0.1074(5) -0.2212(4) -0.4461(3) 0.0335(12) Uani 1 1 d .
H25A H -0.1713 -0.1821 -0.4660 0.040 Uiso 1 1 calc R
N2 N 0.0006(3) -0.0367(3) -0.2402(2) 0.0211(8) Uani 1 1 d .
Si2 Si 0.13636(12) 0.05147(11) -0.26846(8) 0.0243(3) Uani 1 1 d .
C29 C 0.1740(5) 0.0208(5) -0.3733(3) 0.0366(13) Uani 1 1 d .
H29A H 0.1028 0.0290 -0.4113 0.055 Uiso 1 1 calc R
H29B H 0.1884 -0.0578 -0.3777 0.055 Uiso 1 1 calc R
H29C H 0.2503 0.0750 -0.3854 0.055 Uiso 1 1 calc R
C30 C 0.1217(5) 0.2047(4) -0.2618(3) 0.0357(13) Uani 1 1 d .
H30A H 0.0454 0.2145 -0.2944 0.054 Uiso 1 1 calc R
H30B H 0.1963 0.2531 -0.2816 0.054 Uiso 1 1 calc R
H30C H 0.1157 0.2270 -0.2059 0.054 Uiso 1 1 calc R
C31 C 0.2800(5) 0.0349(5) -0.2043(3) 0.0396(14) Uani 1 1 d .
H31A H 0.2703 0.0546 -0.1485 0.059 Uiso 1 1 calc R
H31B H 0.3545 0.0861 -0.2220 0.059 Uiso 1 1 calc R
H31C H 0.2908 -0.0448 -0.2087 0.059 Uiso 1 1 calc R
Cl1 Cl 0.12171(11) -0.21801(11) -0.09548(8) 0.0316(3) Uani 1 1 d .
Cl2 Cl 0.08898(11) 0.09662(10) -0.05424(7) 0.0281(3) Uani 1 1 d .
O1 O -0.2187(3) 0.0178(3) -0.1006(2) 0.0358(9) Uani 1 1 d .
C63 C -0.3244(5) 0.0072(5) -0.0511(4) 0.0452(15) Uani 1 1 d .
H63A H -0.2936 0.0182 0.0063 0.054 Uiso 1 1 calc R
H63B H -0.3806 -0.0695 -0.0598 0.054 Uiso 1 1 calc R
C64 C -0.3946(7) 0.1011(7) -0.0773(5) 0.076(2) Uani 1 1 d .
H64A H -0.4867 0.0698 -0.0865 0.091 Uiso 1 1 calc R
H64B H -0.3801 0.1639 -0.0358 0.091 Uiso 1 1 calc R
C65 C -0.3428(7) 0.1439(7) -0.1527(5) 0.071(2) Uani 1 1 d .
H65A H -0.3421 0.2269 -0.1574 0.085 Uiso 1 1 calc R
H65B H -0.3931 0.1015 -0.1999 0.085 Uiso 1 1 calc R
C66 C -0.2111(6) 0.1220(5) -0.1454(4) 0.0505(16) Uani 1 1 d .
H66A H -0.1820 0.1111 -0.1989 0.061 Uiso 1 1 calc R
H66B H -0.1518 0.1869 -0.1164 0.061 Uiso 1 1 calc R

loop_
_atom_site_aniso_label
_atom_site_aniso_U_11
_atom_site_aniso_U_22
_atom_site_aniso_U_33
_atom_site_aniso_U_23
_atom_site_aniso_U_13
_atom_site_aniso_U_12
U1 0.01903(8) 0.02409(9) 0.01497(9) -0.00088(6) 0.00111(6) 0.00572(6)
C1 0.024(2) 0.021(2) 0.015(2) -0.0023(18) -0.0001(18) 0.0048(19)
P1 0.0191(6) 0.0237(6) 0.0190(6) 0.0012(5) -0.0003(5) 0.0051(5)
C2 0.020(2) 0.022(2) 0.029(3) -0.001(2) -0.0004(19) 0.0080(19)
C3 0.035(3) 0.036(3) 0.019(3) -0.001(2) -0.001(2) 0.011(2)
C4 0.039(3) 0.036(3) 0.033(3) -0.002(2) -0.005(2) 0.023(2)
C5 0.051(3) 0.038(3) 0.034(3) -0.007(3) -0.004(3) 0.022(3)
C6 0.044(3) 0.054(4) 0.027(3) -0.008(3) -0.010(3) 0.021(3)
C7 0.036(3) 0.044(3) 0.023(3) -0.002(2) -0.007(2) 0.016(3)
C8 0.020(2) 0.030(3) 0.019(2) 0.003(2) 0.0002(18) 0.004(2)
C9 0.030(3) 0.029(3) 0.036(3) 0.002(2) 0.000(2) 0.005(2)
C10 0.031(3) 0.047(4) 0.039(3) 0.010(3) -0.001(2) -0.004(3)
C11 0.020(3) 0.064(4) 0.044(4) 0.021(3) 0.007(2) 0.007(3)
C12 0.028(3) 0.055(4) 0.058(4) 0.010(3) 0.014(3) 0.019(3)
C13 0.032(3) 0.034(3) 0.040(3) 0.003(2) 0.007(2) 0.007(2)
N1 0.0214(19) 0.026(2) 0.019(2) 0.0016(17) 0.0023(16) 0.0037(17)
Si1 0.0266(7) 0.0351(8) 0.0224(7) 0.0091(6) 0.0008(6) 0.0030(6)
C26 0.048(4) 0.041(3) 0.040(4) 0.016(3) -0.007(3) -0.009(3)
C27 0.041(3) 0.064(4) 0.046(4) 0.030(3) 0.020(3) 0.021(3)
C28 0.041(3) 0.031(3) 0.026(3) 0.002(2) -0.003(2) 0.010(2)
P2 0.0236(6) 0.0229(6) 0.0152(6) 0.0000(5) 0.0003(5) 0.0052(5)
C14 0.030(3) 0.026(3) 0.019(2) 0.001(2) -0.004(2) 0.008(2)
C15 0.036(3) 0.062(4) 0.039(3) 0.023(3) 0.004(3) 0.012(3)
C16 0.042(4) 0.090(6) 0.066(5) 0.032(4) 0.004(3) 0.029(4)
C17 0.061(4) 0.060(4) 0.046(4) 0.014(3) -0.012(3) 0.027(4)
C18 0.055(4) 0.031(3) 0.042(4) 0.011(3) -0.013(3) 0.007(3)
C19 0.036(3) 0.033(3) 0.035(3) 0.008(2) 0.002(2) 0.004(2)
C20 0.029(3) 0.025(3) 0.020(3) -0.001(2) 0.005(2) 0.000(2)
C21 0.042(3) 0.032(3) 0.031(3) 0.001(2) 0.008(2) 0.011(2)
C22 0.052(4) 0.036(3) 0.039(3) 0.002(3) 0.014(3) 0.020(3)
C23 0.061(4) 0.030(3) 0.045(4) -0.010(3) 0.023(3) 0.006(3)
C24 0.052(4) 0.050(4) 0.028(3) -0.011(3) 0.013(3) -0.004(3)
C25 0.042(3) 0.033(3) 0.023(3) -0.003(2) 0.004(2) 0.002(2)
N2 0.025(2) 0.020(2) 0.018(2) -0.0014(16) 0.0026(16) 0.0047(16)
Si2 0.0243(7) 0.0257(7) 0.0226(7) 0.0001(6) 0.0036(5) 0.0037(6)
C29 0.038(3) 0.040(3) 0.031(3) -0.005(2) 0.013(2) 0.002(3)
C30 0.041(3) 0.028(3) 0.037(3) 0.001(2) 0.007(3) 0.004(2)
C31 0.025(3) 0.055(4) 0.041(3) 0.004(3) 0.004(2) 0.011(3)
Cl1 0.0247(6) 0.0384(7) 0.0354(7) 0.0028(6) 0.0039(5) 0.0143(5)
Cl2 0.0337(6) 0.0295(6) 0.0191(6) -0.0018(5) 0.0040(5) 0.0013(5)
O1 0.032(2) 0.042(2) 0.037(2) -0.0011(18) 0.0024(17) 0.0154(17)
C63 0.026(3) 0.065(4) 0.043(4) -0.006(3) 0.007(3) 0.006(3)
C64 0.056(5) 0.120(7) 0.067(5) 0.005(5) 0.009(4) 0.057(5)
C65 0.057(5) 0.082(6) 0.085(6) 0.006(5) -0.004(4) 0.044(4)
C66 0.052(4) 0.047(4) 0.058(4) 0.009(3) 0.003(3) 0.022(3)

loop_
_atom_type_symbol
_atom_type_description
_atom_type_scat_dispersion_real
_atom_type_scat_dispersion_imag
_atom_type_scat_source
C C 0.0033 0.0016 'International Tables Vol C Tables 4.2.6.8 and 6.1.1.4'
H H 0.0000 0.0000 'International Tables Vol C Tables 4.2.6.8 and 6.1.1.4'
N N 0.0061 0.0033 'International Tables Vol C Tables 4.2.6.8 and 6.1.1.4'
Si Si 0.0817 0.0704 'International Tables Vol C Tables 4.2.6.8 and 6.1.1.4'
P P 0.1023 0.0942 'International Tables Vol C Tables 4.2.6.8 and 6.1.1.4'
Cl Cl 0.1484 0.1585 'International Tables Vol C Tables 4.2.6.8 and 6.1.1.4'
U U -9.6767 9.6646 'International Tables Vol C Tables 4.2.6.8 and 6.1.1.4'
O O 0.0106 0.0060 'International Tables Vol C Tables 4.2.6.8 and 6.1.1.4'

loop_
_geom_angle_atom_site_label_1
_geom_angle_atom_site_label_2
_geom_angle_atom_site_label_3
_geom_angle
_geom_angle_site_symmetry_1
_geom_angle_site_symmetry_3
C1 U1 N1 65.63(14) . .
C1 U1 N2 65.33(14) . .
N1 U1 N2 125.86(12) . .
C1 U1 O1 84.84(14) . .
N1 U1 O1 103.41(12) . .
N2 U1 O1 93.66(12) . .
C1 U1 Cl1 110.43(11) . .
N1 U1 Cl1 85.85(9) . .
N2 U1 Cl1 90.72(9) . .
O1 U1 Cl1 164.53(9) . .
C1 U1 Cl2 137.20(11) . 2
N1 U1 Cl2 81.73(9) . 2
N2 U1 Cl2 152.37(9) . 2
O1 U1 Cl2 76.31(9) . 2
Cl1 U1 Cl2 93.09(4) . 2
C1 U1 Cl2 139.31(11) . .
N1 U1 Cl2 153.50(9) . .
N2 U1 Cl2 80.32(9) . .
O1 U1 Cl2 75.91(9) . .
Cl1 U1 Cl2 90.25(4) . .
Cl2 U1 Cl2 72.31(4) 2 .
P1 C1 P2 145.7(3) . .
P1 C1 U1 96.8(2) . .
P2 C1 U1 97.7(2) . .
N1 P1 C1 101.6(2) . .
N1 P1 C2 112.5(2) . .
C1 P1 C2 114.1(2) . .
N1 P1 C8 111.5(2) . .
C1 P1 C8 112.1(2) . .
C2 P1 C8 105.3(2) . .
C7 C2 C3 118.5(4) . .
C7 C2 P1 120.9(4) . .
C3 C2 P1 120.5(4) . .
C4 C3 C2 120.4(5) . .
C4 C3 H3A 119.8 . .
C2 C3 H3A 119.8 . .
C5 C4 C3 119.9(5) . .
C5 C4 H4A 120.1 . .
C3 C4 H4A 120.1 . .
C4 C5 C6 120.6(5) . .
C4 C5 H5A 119.7 . .
C6 C5 H5A 119.7 . .
C7 C6 C5 119.5(5) . .
C7 C6 H6A 120.3 . .
C5 C6 H6A 120.3 . .
C6 C7 C2 121.2(5) . .
C6 C7 H7A 119.4 . .
C2 C7 H7A 119.4 . .
C9 C8 C13 117.7(5) . .
C9 C8 P1 125.1(4) . .
C13 C8 P1 117.2(4) . .
C8 C9 C10 120.8(5) . .
C8 C9 H9A 119.6 . .
C10 C9 H9A 119.6 . .
C11 C10 C9 120.4(5) . .
C11 C10 H10A 119.8 . .
C9 C10 H10A 119.8 . .
C10 C11 C12 120.0(5) . .
C10 C11 H11A 120.0 . .
C12 C11 H11A 120.0 . .
C11 C12 C13 119.4(5) . .
C11 C12 H12A 120.3 . .
C13 C12 H12A 120.3 . .
C12 C13 C8 121.7(5) . .
C12 C13 H13A 119.1 . .
C8 C13 H13A 119.1 . .
P1 N1 Si1 128.1(2) . .
P1 N1 U1 95.23(17) . .
Si1 N1 U1 136.5(2) . .
N1 Si1 C27 108.3(2) . .
N1 Si1 C28 109.9(2) . .
C27 Si1 C28 111.7(3) . .
N1 Si1 C26 113.6(2) . .
C27 Si1 C26 108.7(3) . .
C28 Si1 C26 104.7(2) . .
Si1 C26 H26A 109.5 . .
Si1 C26 H26B 109.5 . .
H26A C26 H26B 109.5 . .
Si1 C26 H26C 109.5 . .
H26A C26 H26C 109.5 . .
H26B C26 H26C 109.5 . .
Si1 C27 H27A 109.5 . .
Si1 C27 H27B 109.5 . .
H27A C27 H27B 109.5 . .
Si1 C27 H27C 109.5 . .
H27A C27 H27C 109.5 . .
H27B C27 H27C 109.5 . .
Si1 C28 H28A 109.5 . .
Si1 C28 H28B 109.5 . .
H28A C28 H28B 109.5 . .
Si1 C28 H28C 109.5 . .
H28A C28 H28C 109.5 . .
H28B C28 H28C 109.5 . .
N2 P2 C1 103.3(2) . .
N2 P2 C20 110.5(2) . .
C1 P2 C20 115.2(2) . .
N2 P2 C14 113.1(2) . .
C1 P2 C14 108.8(2) . .
C20 P2 C14 106.2(2) . .
C15 C14 C19 117.6(5) . .
C15 C14 P2 118.3(4) . .
C19 C14 P2 124.1(4) . .
C14 C15 C16 121.9(6) . .
C14 C15 H15A 119.0 . .
C16 C15 H15A 119.0 . .
C17 C16 C15 119.4(6) . .
C17 C16 H16B 120.3 . .
C15 C16 H16B 120.3 . .
C16 C17 C18 120.8(6) . .
C16 C17 H17A 119.6 . .
C18 C17 H17A 119.6 . .
C17 C18 C19 120.2(5) . .
C17 C18 H18A 119.9 . .
C19 C18 H18A 119.9 . .
C14 C19 C18 120.1(5) . .
C14 C19 H19A 120.0 . .
C18 C19 H19A 120.0 . .
C21 C20 C25 118.8(5) . .
C21 C20 P2 117.9(4) . .
C25 C20 P2 123.2(4) . .
C22 C21 C20 120.8(5) . .
C22 C21 H21A 119.6 . .
C20 C21 H21A 119.6 . .
C23 C22 C21 120.1(5) . .
C23 C22 H22A 120.0 . .
C21 C22 H22A 120.0 . .
C22 C23 C24 120.4(5) . .
C22 C23 H23A 119.8 . .
C24 C23 H23A 119.8 . .
C23 C24 C25 120.3(6) . .
C23 C24 H24A 119.9 . .
C25 C24 H24A 119.9 . .
C20 C25 C24 119.6(5) . .
C20 C25 H25A 120.2 . .
C24 C25 H25A 120.2 . .
P2 N2 Si2 130.4(2) . .
P2 N2 U1 93.66(17) . .
Si2 N2 U1 135.1(2) . .
N2 Si2 C31 111.9(2) . .
N2 Si2 C30 110.3(2) . .
C31 Si2 C30 108.5(3) . .
N2 Si2 C29 114.1(2) . .
C31 Si2 C29 104.3(3) . .
C30 Si2 C29 107.4(3) . .
Si2 C29 H29A 109.5 . .
Si2 C29 H29B 109.5 . .
H29A C29 H29B 109.5 . .
Si2 C29 H29C 109.5 . .
H29A C29 H29C 109.5 . .
H29B C29 H29C 109.5 . .
Si2 C30 H30A 109.5 . .
Si2 C30 H30B 109.5 . .
H30A C30 H30B 109.5 . .
Si2 C30 H30C 109.5 . .
H30A C30 H30C 109.5 . .
H30B C30 H30C 109.5 . .
Si2 C31 H31A 109.5 . .
Si2 C31 H31B 109.5 . .
H31A C31 H31B 109.5 . .
Si2 C31 H31C 109.5 . .
H31A C31 H31C 109.5 . .
H31B C31 H31C 109.5 . .
U1 Cl2 U1 107.69(4) 2 .
C66 O1 C63 109.0(4) . .
C66 O1 U1 122.8(3) . .
C63 O1 U1 128.2(3) . .
O1 C63 C64 105.4(5) . .
O1 C63 H63A 110.7 . .
C64 C63 H63A 110.7 . .
O1 C63 H63B 110.7 . .
C64 C63 H63B 110.7 . .
H63A C63 H63B 108.8 . .
C65 C64 C63 106.0(5) . .
C65 C64 H64A 110.5 . .
C63 C64 H64A 110.5 . .
C65 C64 H64B 110.5 . .
C63 C64 H64B 110.5 . .
H64A C64 H64B 108.7 . .
C64 C65 C66 103.8(6) . .
C64 C65 H65A 111.0 . .
C66 C65 H65A 111.0 . .
C64 C65 H65B 111.0 . .
C66 C65 H65B 111.0 . .
H65A C65 H65B 109.0 . .
O1 C66 C65 105.1(5) . .
O1 C66 H66A 110.7 . .
C65 C66 H66A 110.7 . .
O1 C66 H66B 110.7 . .
C65 C66 H66B 110.7 . .
H66A C66 H66B 108.8 . .

loop_
_geom_bond_atom_site_label_1
_geom_bond_atom_site_label_2
_geom_bond_distance
_geom_bond_site_symmetry_2
U1 C1 2.322(4) .
U1 N1 2.393(4) .
U1 N2 2.462(4) .
U1 O1 2.482(3) .
U1 Cl1 2.6183(12) .
U1 Cl2 2.8373(12) 2
U1 Cl2 2.8558(12) .
C1 P1 1.669(5) .
C1 P2 1.671(5) .
P1 N1 1.629(4) .
P1 C2 1.810(5) .
P1 C8 1.824(5) .
C2 C7 1.390(7) .
C2 C3 1.391(6) .
C3 C4 1.384(7) .
C3 H3A 0.9500 .
C4 C5 1.375(7) .
C4 H4A 0.9500 .
C5 C6 1.379(7) .
C5 H5A 0.9500 .
C6 C7 1.374(7) .
C6 H6A 0.9500 .
C7 H7A 0.9500 .
C8 C9 1.387(7) .
C8 C13 1.389(7) .
C9 C10 1.392(7) .
C9 H9A 0.9500 .
C10 C11 1.368(8) .
C10 H10A 0.9500 .
C11 C12 1.380(8) .
C11 H11A 0.9500 .
C12 C13 1.384(7) .
C12 H12A 0.9500 .
C13 H13A 0.9500 .
N1 Si1 1.745(4) .
Si1 C27 1.861(6) .
Si1 C28 1.862(5) .
Si1 C26 1.866(6) .
C26 H26A 0.9800 .
C26 H26B 0.9800 .
C26 H26C 0.9800 .
C27 H27A 0.9800 .
C27 H27B 0.9800 .
C27 H27C 0.9800 .
C28 H28A 0.9800 .
C28 H28B 0.9800 .
C28 H28C 0.9800 .
P2 N2 1.626(4) .
P2 C20 1.816(5) .
P2 C14 1.824(5) .
C14 C15 1.383(7) .
C14 C19 1.386(7) .
C15 C16 1.389(8) .
C15 H15A 0.9500 .
C16 C17 1.347(9) .
C16 H16B 0.9500 .
C17 C18 1.365(9) .
C17 H17A 0.9500 .
C18 C19 1.399(7) .
C18 H18A 0.9500 .
C19 H19A 0.9500 .
C20 C21 1.383(7) .
C20 C25 1.392(7) .
C21 C22 1.379(7) .
C21 H21A 0.9500 .
C22 C23 1.363(8) .
C22 H22A 0.9500 .
C23 C24 1.368(9) .
C23 H23A 0.9500 .
C24 C25 1.394(7) .
C24 H24A 0.9500 .
C25 H25A 0.9500 .
N2 Si2 1.733(4) .
Si2 C31 1.862(5) .
Si2 C30 1.862(5) .
Si2 C29 1.882(5) .
C29 H29A 0.9800 .
C29 H29B 0.9800 .
C29 H29C 0.9800 .
C30 H30A 0.9800 .
C30 H30B 0.9800 .
C30 H30C 0.9800 .
C31 H31A 0.9800 .
C31 H31B 0.9800 .
C31 H31C 0.9800 .
Cl2 U1 2.8373(12) 2
O1 C66 1.453(7) .
O1 C63 1.456(6) .
C63 C64 1.524(9) .
C63 H63A 0.9900 .
C63 H63B 0.9900 .
C64 C65 1.484(10) .
C64 H64A 0.9900 .
C64 H64B 0.9900 .
C65 C66 1.495(8) .
C65 H65A 0.9900 .
C65 H65B 0.9900 .
C66 H66A 0.9900 .
C66 H66B 0.9900 .

loop_
_geom_torsion_atom_site_label_1
_geom_torsion_atom_site_label_2
_geom_torsion_atom_site_label_3
_geom_torsion_atom_site_label_4
_geom_torsion
_geom_torsion_site_symmetry_1
_geom_torsion_site_symmetry_4
N1 U1 C1 P1 -5.80(16) . .
N2 U1 C1 P1 150.5(2) . .
O1 U1 C1 P1 -113.05(19) . .
Cl1 U1 C1 P1 69.51(19) . .
Cl2 U1 C1 P1 -49.6(3) 2 .
Cl2 U1 C1 P1 -174.37(7) . .
N1 U1 C1 P2 -154.6(2) . .
N2 U1 C1 P2 1.71(15) . .
O1 U1 C1 P2 98.15(19) . .
Cl1 U1 C1 P2 -79.29(19) . .
Cl2 U1 C1 P2 161.57(9) 2 .
Cl2 U1 C1 P2 36.8(3) . .
P2 C1 P1 N1 122.3(5) . .
U1 C1 P1 N1 7.9(2) . .
P2 C1 P1 C2 1.0(6) . .
U1 C1 P1 C2 -113.3(2) . .
P2 C1 P1 C8 -118.6(5) . .
U1 C1 P1 C8 127.0(2) . .
N1 P1 C2 C7 169.6(4) . .
C1 P1 C2 C7 -75.4(5) . .
C8 P1 C2 C7 48.0(5) . .
N1 P1 C2 C3 -15.1(5) . .
C1 P1 C2 C3 99.9(4) . .
C8 P1 C2 C3 -136.7(4) . .
C7 C2 C3 C4 -2.0(8) . .
P1 C2 C3 C4 -177.4(4) . .
C2 C3 C4 C5 0.2(8) . .
C3 C4 C5 C6 2.0(9) . .
C4 C5 C6 C7 -2.3(9) . .
C5 C6 C7 C2 0.4(9) . .
C3 C2 C7 C6 1.7(8) . .
P1 C2 C7 C6 177.1(4) . .
N1 P1 C8 C9 -100.2(5) . .
C1 P1 C8 C9 146.7(4) . .
C2 P1 C8 C9 22.1(5) . .
N1 P1 C8 C13 77.3(4) . .
C1 P1 C8 C13 -35.9(5) . .
C2 P1 C8 C13 -160.5(4) . .
C13 C8 C9 C10 -0.4(8) . .
P1 C8 C9 C10 177.1(4) . .
C8 C9 C10 C11 -0.2(8) . .
C9 C10 C11 C12 0.6(9) . .
C10 C11 C12 C13 -0.5(9) . .
C11 C12 C13 C8 -0.1(9) . .
C9 C8 C13 C12 0.5(8) . .
P1 C8 C13 C12 -177.1(5) . .
C1 P1 N1 Si1 168.6(3) . .
C2 P1 N1 Si1 -69.0(3) . .
C8 P1 N1 Si1 49.1(3) . .
C1 P1 N1 U1 -7.7(2) . .
C2 P1 N1 U1 114.71(19) . .
C8 P1 N1 U1 -127.24(19) . .
C1 U1 N1 P1 5.93(16) . .
N2 U1 N1 P1 -20.8(2) . .
O1 U1 N1 P1 83.84(17) . .
Cl1 U1 N1 P1 -108.72(15) . .
Cl2 U1 N1 P1 157.54(16) 2 .
Cl2 U1 N1 P1 169.09(9) . .
C1 U1 N1 Si1 -169.9(3) . .
N2 U1 N1 Si1 163.4(2) . .
O1 U1 N1 Si1 -92.0(3) . .
Cl1 U1 N1 Si1 75.5(3) . .
Cl2 U1 N1 Si1 -18.2(3) 2 .
Cl2 U1 N1 Si1 -6.7(5) . .
P1 N1 Si1 C27 -94.4(4) . .
U1 N1 Si1 C27 80.3(4) . .
P1 N1 Si1 C28 143.4(3) . .
U1 N1 Si1 C28 -41.9(4) . .
P1 N1 Si1 C26 26.5(4) . .
U1 N1 Si1 C26 -158.8(3) . .
P1 C1 P2 N2 -116.5(5) . .
U1 C1 P2 N2 -2.4(2) . .
P1 C1 P2 C20 4.0(6) . .
U1 C1 P2 C20 118.1(2) . .
P1 C1 P2 C14 123.0(5) . .
U1 C1 P2 C14 -122.9(2) . .
N2 P2 C14 C15 -127.8(4) . .
C1 P2 C14 C15 -13.7(5) . .
C20 P2 C14 C15 110.9(4) . .
N2 P2 C14 C19 50.8(5) . .
C1 P2 C14 C19 165.0(4) . .
C20 P2 C14 C19 -70.5(5) . .
C19 C14 C15 C16 -1.6(9) . .
P2 C14 C15 C16 177.1(5) . .
C14 C15 C16 C17 0.6(11) . .
C15 C16 C17 C18 0.3(11) . .
C16 C17 C18 C19 -0.2(10) . .
C15 C14 C19 C18 1.6(8) . .
P2 C14 C19 C18 -177.0(4) . .
C17 C18 C19 C14 -0.8(9) . .
N2 P2 C20 C21 48.8(5) . .
C1 P2 C20 C21 -67.7(5) . .
C14 P2 C20 C21 171.8(4) . .
N2 P2 C20 C25 -135.3(4) . .
C1 P2 C20 C25 108.2(4) . .
C14 P2 C20 C25 -12.3(5) . .
C25 C20 C21 C22 1.9(8) . .
P2 C20 C21 C22 178.0(4) . .
C20 C21 C22 C23 -0.9(9) . .
C21 C22 C23 C24 -0.3(9) . .
C22 C23 C24 C25 0.5(9) . .
C21 C20 C25 C24 -1.7(8) . .
P2 C20 C25 C24 -177.6(4) . .
C23 C24 C25 C20 0.5(8) . .
C1 P2 N2 Si2 173.1(3) . .
C20 P2 N2 Si2 49.4(4) . .
C14 P2 N2 Si2 -69.5(4) . .
C1 P2 N2 U1 2.3(2) . .
C20 P2 N2 U1 -121.41(19) . .
C14 P2 N2 U1 119.72(19) . .
C1 U1 N2 P2 -1.75(16) . .
N1 U1 N2 P2 25.1(2) . .
O1 U1 N2 P2 -84.36(16) . .
Cl1 U1 N2 P2 110.49(14) . .
Cl2 U1 N2 P2 -151.45(10) 2 .
Cl2 U1 N2 P2 -159.38(16) . .
C1 U1 N2 Si2 -171.8(3) . .
N1 U1 N2 Si2 -145.0(2) . .
O1 U1 N2 Si2 105.6(3) . .
Cl1 U1 N2 Si2 -59.6(3) . .
Cl2 U1 N2 Si2 38.5(4) 2 .
Cl2 U1 N2 Si2 30.5(3) . .
P2 N2 Si2 C31 -136.1(3) . .
U1 N2 Si2 C31 30.9(4) . .
P2 N2 Si2 C30 103.1(3) . .
U1 N2 Si2 C30 -90.0(3) . .
P2 N2 Si2 C29 -17.9(4) . .
U1 N2 Si2 C29 149.1(3) . .
C1 U1 Cl2 U1 144.12(17) . 2
N1 U1 Cl2 U1 -12.0(2) . 2
N2 U1 Cl2 U1 176.15(9) . 2
O1 U1 Cl2 U1 79.86(10) . 2
Cl1 U1 Cl2 U1 -93.17(5) . 2
Cl2 U1 Cl2 U1 0.0 2 2
C1 U1 O1 C66 -82.3(4) . .
N1 U1 O1 C66 -145.8(4) . .
N2 U1 O1 C66 -17.5(4) . .
Cl1 U1 O1 C66 88.6(5) . .
Cl2 U1 O1 C66 136.4(4) 2 .
Cl2 U1 O1 C66 61.5(4) . .
C1 U1 O1 C63 97.0(4) . .
N1 U1 O1 C63 33.6(4) . .
N2 U1 O1 C63 161.8(4) . .
Cl1 U1 O1 C63 -92.1(5) . .
Cl2 U1 O1 C63 -44.3(4) 2 .
Cl2 U1 O1 C63 -119.2(4) . .
C66 O1 C63 C64 8.5(6) . .
U1 O1 C63 C64 -170.9(4) . .
O1 C63 C64 C65 12.4(8) . .
C63 C64 C65 C66 -27.7(8) . .
C63 O1 C66 C65 -26.0(7) . .
U1 O1 C66 C65 153.4(4) . .
C64 C65 C66 O1 33.0(8) . .

loop_
_platon_squeeze_void_nr
_platon_squeeze_void_average_x
_platon_squeeze_void_average_y
_platon_squeeze_void_average_z
_platon_squeeze_void_volume
_platon_squeeze_void_count_electrons
_platon_squeeze_void_content
1 0.500 0.500 0.500 278 50 C7H8
